data_7014709
loop_
_publ_author_name
'Kume, Shoko'
'Nishihara, Hiroshi'

_publ_section_title
;
 Synchronized motion and electron transfer of a redox-active rotor.
;
_journal_issue 10
_journal_name_full 'Dalton transactions (Cambridge, England : 2003)'
_journal_page_first 2299
_journal_page_last 2305
_journal_paper_doi 10.1039/c0dt01084g
_journal_volume 40
_journal_year 2011
_chemical_formula_sum 'C157 H112 B2 Cl2 Cu2 F8 Fe2 N10'
_chemical_formula_weight 2621.87
_space_group_IT_number 2
_symmetry_space_group_name_Hall '-P 1'
_symmetry_space_group_name_H-M 'P -1'
_audit_creation_date 2010-08-14T14:26:38-00:00
_audit_creation_method 'WinGX routine CIF_UPDATE'
_cell_angle_alpha 106.434(5)
_cell_angle_beta 91.680(5)
_cell_angle_gamma 90.049(5)
_cell_formula_units_Z 2
_cell_length_a 13.539(5)
_cell_length_b 19.954(5)
_cell_length_c 24.387(5)
_cell_measurement_reflns_used 14489
_cell_measurement_temperature 113
_cell_measurement_theta_max 27.4835
_cell_measurement_theta_min 3.0103
_cell_volume 6316(3)
_computing_cell_refinement 'CrystalClear (Rigaku/MSC Inc., 2006)'
_computing_data_collection 'CrystalClear (Rigaku/MSC Inc., 2006)'
_computing_data_reduction 'CrystalClear (Rigaku/MSC Inc., 2006)'
_computing_structure_refinement 'SHELXL-97 (Sheldrick, 1997)'
_computing_structure_solution
;
????
;
_diffrn_ambient_temperature 113
_diffrn_measured_fraction_theta_full 0.947
_diffrn_measured_fraction_theta_max 0.947
_diffrn_measurement_device
;
Saturn724 (4x4 bin mode)
;
_diffrn_measurement_method dtprofit.ref
_diffrn_radiation_type MoK\a
_diffrn_radiation_wavelength 0.71073
_diffrn_reflns_av_R_equivalents 0.0692
_diffrn_reflns_limit_h_max 17
_diffrn_reflns_limit_h_min -17
_diffrn_reflns_limit_k_max 19
_diffrn_reflns_limit_k_min -25
_diffrn_reflns_limit_l_max 31
_diffrn_reflns_limit_l_min -30
_diffrn_reflns_number 49331
_diffrn_reflns_theta_full 27.48
_diffrn_reflns_theta_max 27.48
_diffrn_reflns_theta_min 3.06
_exptl_absorpt_coefficient_mu 0.671
_exptl_absorpt_correction_T_max 0.9592
_exptl_absorpt_correction_T_min 0.9136
_exptl_absorpt_correction_type numerical
_exptl_crystal_colour Red
_exptl_crystal_density_diffrn 1.379
_exptl_crystal_density_method 'not measured'
_exptl_crystal_description Block
_exptl_crystal_F_000 2700
_exptl_crystal_size_max 0.2
_exptl_crystal_size_mid 0.1
_exptl_crystal_size_min 0.1
_refine_diff_density_max 1.17
_refine_diff_density_min -1.017
_refine_ls_extinction_method none
_refine_ls_goodness_of_fit_ref 1.12
_refine_ls_hydrogen_treatment constr
_refine_ls_matrix_type fullcycle
_refine_ls_number_parameters 1693
_refine_ls_number_reflns 27467
_refine_ls_number_restraints 0
_refine_ls_restrained_S_all 1.12
_refine_ls_R_factor_gt 0.1253
_refine_ls_shift/su_max 0.001
_refine_ls_structure_factor_coef Fsqd
_refine_ls_weighting_details 'calc w=1/[\s^2^(Fo^2^)+(0.0904P)^2^+24.7622P] where P=(Fo^2^+2Fc^2^)/3'
_refine_ls_weighting_scheme calc
_refine_ls_wR_factor_ref 0.3105
_reflns_number_gt 16162
_reflns_number_total 27467
_reflns_threshold_expression >2sigma(I)
_cod_data_source_file C0DT01084G.TXT
_cod_data_source_block 0908256ptoldcmpxy
_cod_depositor_comments
;
The following automatic conversions were performed:
'_exptl_absorpt_correction_type' value 'Numerical' changed to 'numerical'
according to '/home/saulius/struct/CIF-dictionaries/cif_core.dic'
dictionary named 'cif_core.dic' version 2.4.1 from 2010-06-29.

Automatic conversion script
Id: cif_fix_enum 1555 2011-01-17 13:19:09Z saulius 
;
_cod_original_sg_symbol_H-M P-1
_cod_database_code 7014709

loop_
_symmetry_equiv_pos_as_xyz
'x, y, z'
'-x, -y, -z'

loop_
_atom_site_label
_atom_site_type_symbol
_atom_site_fract_x
_atom_site_fract_y
_atom_site_fract_z
_atom_site_U_iso_or_equiv
_atom_site_adp_type
_atom_site_occupancy
_atom_site_calc_flag
_atom_site_refinement_flags
_atom_site_disorder_group
_atom_site_disorder_assembly
Cu01 Cu 0.54794(7) 0.71245(4) 0.90617(4) 0.032 Uani 1 d . . .
Cu02 Cu 0.52634(7) 0.29050(4) 0.59567(4) 0.033 Uani 1 d . . .
Fe03 Fe 0.71268(9) 0.76382(5) 0.62413(5) 0.037 Uani 1 d . . .
Fe04 Fe 0.68970(9) 0.23487(6) 0.88198(5) 0.039 Uani 1 d . . .
Cl1 Cl 0.8951(3) 0.03659(19) 0.70991(18) 0.123 Uani 1 d . . .
Cl2 Cl 0.9270(3) -0.0291(2) 0.80061(16) 0.122 Uani 1 d . . .
F24 F 0.1882(5) 0.0254(4) 0.7116(3) 0.098 Uani 1 d . . .
C008 C 0.4565(6) 0.5335(3) 0.8878(3) 0.035 Uani 1 d . . .
F23 F 0.1918(5) -0.0368(4) 0.7752(3) 0.105 Uani 1 d . . .
N010 N 0.5628(5) 0.2280(3) 0.7454(2) 0.037 Uani 1 d . . .
N011 N 0.6043(4) 0.2629(3) 0.6618(3) 0.032 Uani 1 d . . .
N012 N 0.5401(4) 0.2076(3) 0.5224(2) 0.029 Uani 1 d . . .
F22 F 0.3105(6) -0.0514(3) 0.7108(3) 0.088 Uani 1 d . . .
N014 N 0.5907(4) 0.6571(3) 0.9616(2) 0.029 Uani 1 d . . .
C015 C 0.4896(6) 0.8830(3) 0.9391(3) 0.032 Uani 1 d . . .
N016 N 0.5879(5) 0.7753(3) 0.7579(2) 0.037 Uani 1 d . . .
C017 C 0.4395(6) 0.4700(3) 0.6120(3) 0.033 Uani 1 d . . .
N018 N 0.4367(5) 0.7074(3) 0.8490(2) 0.032 Uani 1 d . . .
C019 C 0.0412(7) 0.2398(6) 0.7913(5) 0.069 Uani 1 d . . .
C020 C 0.5415(6) 0.4629(3) 0.6064(3) 0.034 Uani 1 d . . .
F21 F 0.3079(6) 0.0457(3) 0.7799(3) 0.101 Uani 1 d . . .
C022 C 0.4686(6) 0.1199(3) 0.5604(3) 0.037 Uani 1 d . . .
N023 N 0.5615(4) 0.7958(3) 0.9795(2) 0.029 Uani 1 d . . .
C024 C 0.6034(5) 0.3040(3) 0.4924(3) 0.028 Uani 1 d . . .
C025 C 0.9973(8) 0.7197(7) 1.0151(5) 0.083 Uani 1 d . . .
H02A H 0.986 0.6746 1.0206 0.124 Uiso 1 calc R . .
H02B H 0.9874 0.7553 1.0503 0.124 Uiso 1 calc R . .
H02C H 1.0638 0.7226 1.0033 0.124 Uiso 1 calc R . .
C026 C 0.4943(6) 0.9252(3) 0.8533(3) 0.035 Uani 1 d . . .
C027 C 0.6357(6) 0.5817(3) 0.7464(4) 0.045 Uani 1 d . . .
H027 H 0.6111 0.6088 0.7808 0.054 Uiso 1 calc R . .
C028 C 0.5329(7) 0.0474(4) 0.6833(3) 0.047 Uani 1 d . . .
H028 H 0.5026 0.0383 0.7142 0.056 Uiso 1 calc R . .
C029 C 0.3861(6) 0.5650(4) 0.9296(4) 0.042 Uani 1 d . . .
H029 H 0.409 0.5928 0.965 0.051 Uiso 1 calc R . .
C030 C 0.5180(6) 0.1397(4) 0.5137(3) 0.035 Uani 1 d . . .
N031 N 0.5711(4) 0.3465(3) 0.5432(2) 0.029 Uani 1 d . . .
C032 C 0.6833(7) 0.1779(4) 0.7981(3) 0.044 Uani 1 d . . .
C033 C 0.3654(6) 0.1322(4) 0.5672(3) 0.039 Uani 1 d . . .
C034 C 0.3991(6) 0.5141(4) 0.6641(3) 0.04 Uani 1 d . . .
N035 N 0.6275(5) 0.7395(3) 0.8414(2) 0.032 Uani 1 d . . .
C036 C 0.6228(5) 0.7011(3) 1.0126(3) 0.028 Uani 1 d . . .
C037 C 0.2855(7) 0.5560(4) 0.9194(4) 0.046 Uani 1 d . . .
H037 H 0.2414 0.5762 0.9478 0.055 Uiso 1 calc R . .
C038 C 0.6817(6) 0.7958(4) 1.1192(3) 0.041 Uani 1 d . . .
H038 H 0.7002 0.8265 1.1544 0.049 Uiso 1 calc R . .
C039 C 0.6129(5) 0.1834(3) 0.4288(3) 0.033 Uani 1 d . . .
C040 C 0.6507(7) 0.9641(4) 0.8246(3) 0.045 Uani 1 d . . .
H040 H 0.6868 0.9808 0.7993 0.054 Uiso 1 calc R . .
C041 C 0.6266(6) 0.5013(3) 0.8578(3) 0.037 Uani 1 d . . .
C042 C 0.6072(6) 0.7754(3) 1.0231(3) 0.033 Uani 1 d . . .
C043 C 0.5400(6) 0.2546(3) 0.7015(3) 0.034 Uani 1 d . . .
C044 C 0.9270(7) 0.7897(5) 0.9529(3) 0.047 Uani 1 d . . .
H044 H 0.9716 0.8252 0.9707 0.056 Uiso 1 calc R . .
C045 C 0.7287(6) 0.2159(4) 0.7111(3) 0.038 Uani 1 d . . .
H045 H 0.794 0.2026 0.7143 0.046 Uiso 1 calc R . .
C046 C 0.4671(6) 0.5495(4) 0.7075(3) 0.042 Uani 1 d . . .
H046 H 0.4426 0.5778 0.7414 0.051 Uiso 1 calc R . .
C047 C 0.6515(6) 0.3284(4) 0.4508(3) 0.036 Uani 1 d . . .
C048 C 0.3690(6) 0.4372(4) 0.5673(3) 0.039 Uani 1 d . . .
H048 H 0.3915 0.4083 0.533 0.047 Uiso 1 calc R . .
C049 C 0.5412(6) 0.8640(4) 0.9881(3) 0.034 Uani 1 d . . .
C050 C 0.6455(6) 0.5613(4) 0.9955(3) 0.042 Uani 1 d . . .
H050 H 0.6513 0.5132 0.9888 0.05 Uiso 1 calc R . .
C051 C 0.6630(6) 0.4020(4) 0.4635(3) 0.038 Uani 1 d . . .
H051 H 0.6944 0.4212 0.438 0.045 Uiso 1 calc R . .
C052 C 0.6986(7) 0.9505(4) 0.8731(4) 0.048 Uani 1 d . . .
H052 H 0.7659 0.9599 0.8798 0.058 Uiso 1 calc R . .
C053 C 0.5868(5) 0.2295(3) 0.4805(3) 0.03 Uani 1 d . . .
C054 C 0.5593(6) 0.5399(3) 0.8979(3) 0.034 Uani 1 d . . .
C055 C 0.2693(6) 0.4475(4) 0.5738(3) 0.041 Uani 1 d . . .
H055 H 0.2255 0.4269 0.5436 0.049 Uiso 1 calc R . .
C056 C 0.7147(6) 0.4993(3) 0.6444(3) 0.038 Uani 1 d . . .
H056 H 0.7422 0.4724 0.6109 0.046 Uiso 1 calc R . .
C057 C 0.3925(6) 0.9144(4) 0.8460(3) 0.036 Uani 1 d . . .
H057 H 0.3603 0.9247 0.8152 0.043 Uiso 1 calc R . .
C058 C 0.5444(6) 0.9106(4) 0.9023(3) 0.036 Uani 1 d . . .
C059 C 0.6358(5) 0.8223(3) 1.0760(3) 0.032 Uani 1 d . . .
C060 C 0.6283(6) 0.4444(4) 0.5130(3) 0.04 Uani 1 d . . .
H060 H 0.6346 0.4926 0.5204 0.048 Uiso 1 calc R . .
C061 C 0.6694(6) 0.6771(3) 1.0558(3) 0.033 Uani 1 d . . .
C062 C 0.5527(7) 0.9526(4) 0.8158(3) 0.047 Uani 1 d . . .
H062 H 0.5216 0.9627 0.7845 0.056 Uiso 1 calc R . .
C063 C 0.2465(6) 0.3156(5) 0.6812(4) 0.05 Uani 1 d . . .
H063 H 0.1824 0.3288 0.6747 0.06 Uiso 1 calc R . .
C064 C 0.3862(6) 0.8728(3) 0.9316(3) 0.032 Uani 1 d . . .
C065 C 0.7252(6) 0.7562(4) 0.8389(3) 0.035 Uani 1 d . . .
C803 C 0.9093(9) 0.0035(7) 0.5176(8) 0.101 Uani 1 d . . .
C067 C 0.6523(8) 0.4180(4) 0.7630(4) 0.054 Uani 1 d . . .
H067 H 0.627 0.3902 0.728 0.065 Uiso 1 calc R . .
C068 C 0.8641(6) 0.7997(4) 0.9103(3) 0.044 Uani 1 d . . .
H068 H 0.8682 0.8404 0.8991 0.052 Uiso 1 calc R . .
N069 N 0.4145(5) 0.2970(3) 0.6497(2) 0.034 Uani 1 d . . .
C070 C 0.7693(6) 0.2525(4) 0.6246(3) 0.036 Uani 1 d . . .
C071 C 0.5827(5) 0.4164(4) 0.5533(3) 0.032 Uani 1 d . . .
C072 C 0.7929(6) 0.6866(4) 0.9016(3) 0.037 Uani 1 d . . .
H072 H 0.7473 0.6513 0.8848 0.045 Uiso 1 calc R . .
C073 C 0.0595(9) 0.1791(7) 0.8157(7) 0.104 Uani 1 d . . .
H07A H 0.0513 0.136 0.7859 0.155 Uiso 1 calc R . .
H07B H 0.0132 0.1805 0.8451 0.155 Uiso 1 calc R . .
H07C H 0.1256 0.1822 0.8317 0.155 Uiso 1 calc R . .
C074 C 0.7913(7) 0.4624(4) 0.8269(4) 0.048 Uani 1 d . . .
H074 H 0.8591 0.4634 0.8345 0.058 Uiso 1 calc R . .
C075 C 0.8430(6) 0.3275(4) 0.5741(4) 0.051 Uani 1 d . . .
H075 H 0.8468 0.3708 0.5669 0.062 Uiso 1 calc R . .
C076 C 0.6985(6) 0.7268(4) 1.1093(3) 0.037 Uani 1 d . . .
H076 H 0.7296 0.7109 1.1377 0.044 Uiso 1 calc R . .
C077 C 0.6797(6) 0.2798(4) 0.3983(3) 0.038 Uani 1 d . . .
H077 H 0.7117 0.2961 0.3713 0.046 Uiso 1 calc R . .
C078 C 0.2685(6) 0.6929(4) 0.8135(4) 0.047 Uani 1 d . . .
H078 H 0.2039 0.6797 0.8176 0.056 Uiso 1 calc R . .
C079 C 0.4757(7) 0.0766(4) 0.6455(3) 0.044 Uani 1 d . . .
C080 C 0.6805(6) 0.6044(4) 1.0453(3) 0.04 Uani 1 d . . .
H080 H 0.7116 0.5863 1.0725 0.048 Uiso 1 calc R . .
C081 C 0.3750(7) 0.0911(4) 0.6522(3) 0.044 Uani 1 d . . .
H081 H 0.3444 0.0831 0.6835 0.052 Uiso 1 calc R . .
C082 C 0.5693(6) 0.5443(3) 0.7023(3) 0.035 Uani 1 d . . .
C083 C 0.7084(6) 0.8219(4) 0.7074(3) 0.039 Uani 1 d . . .
C084 C 0.1015(7) 0.0025(5) 0.0056(4) 0.055 Uani 1 d . . .
C085 C 0.7314(6) 0.5016(4) 0.8670(3) 0.038 Uani 1 d . . .
H085 H 0.7591 0.5292 0.9013 0.046 Uiso 1 calc R . .
C086 C 0.6258(7) 0.0742(4) 0.5901(4) 0.048 Uani 1 d . . .
H086 H 0.6581 0.0823 0.5594 0.058 Uiso 1 calc R . .
C087 C 0.7561(6) 0.7829(4) 0.7947(3) 0.039 Uani 1 d . . .
H087 H 0.8222 0.794 0.7921 0.046 Uiso 1 calc R . .
C088 C 0.7935(5) 0.7474(4) 0.8838(3) 0.033 Uani 1 d . . .
C089 C 0.6303(8) 0.0326(4) 0.6752(4) 0.052 Uani 1 d . . .
H089 H 0.6662 0.014 0.7004 0.062 Uiso 1 calc R . .
C090 C 0.2265(6) 0.8382(4) 0.9600(4) 0.047 Uani 1 d . . .
H090 H 0.1893 0.8225 0.9855 0.057 Uiso 1 calc R . .
C091 C 0.7750(6) 0.3166(4) 0.6111(3) 0.042 Uani 1 d . . .
H091 H 0.7315 0.3521 0.6277 0.05 Uiso 1 calc R . .
C092 C 0.3900(6) 0.7352(4) 0.7617(3) 0.041 Uani 1 d . . .
H092 H 0.4075 0.7515 0.7311 0.05 Uiso 1 calc R . .
C093 C 0.4600(6) 0.7296(3) 0.8032(3) 0.031 Uani 1 d . . .
C094 C 0.5907(6) 0.3137(4) 0.9106(3) 0.043 Uani 1 d . . .
H094 H 0.5243 0.3134 0.8995 0.052 Uiso 1 calc R . .
C095 C 0.2718(6) 0.2942(5) 0.7293(3) 0.049 Uani 1 d . . .
H095 H 0.2244 0.2938 0.7561 0.059 Uiso 1 calc R . .
C096 C 0.3680(7) 0.2733(4) 0.7374(3) 0.045 Uani 1 d . . .
H096 H 0.3859 0.2582 0.769 0.054 Uiso 1 calc R . .
C097 C 0.6763(7) 0.0460(4) 0.6280(4) 0.054 Uani 1 d . . .
H097 H 0.7428 0.0353 0.6224 0.064 Uiso 1 calc R . .
C098 C 0.5998(6) 0.5879(4) 0.9530(3) 0.035 Uani 1 d . . .
C099 C 0.0067(9) 0.4182(7) 0.7232(6) 0.1 Uani 1 d . . .
H09A H 0.017 0.4612 0.7528 0.151 Uiso 1 calc R . .
H09B H -0.0582 0.4175 0.7062 0.151 Uiso 1 calc R . .
H09C H 0.0552 0.4142 0.6945 0.151 Uiso 1 calc R . .
C100 C 0.5654(5) 0.7490(3) 0.8009(3) 0.031 Uani 1 d . . .
C101 C 0.6089(7) 0.5012(4) 0.6493(3) 0.042 Uani 1 d . . .
C102 C 0.6848(6) 0.7926(3) 0.7544(3) 0.033 Uani 1 d . . .
C103 C 0.5664(6) 0.9144(3) 1.0402(3) 0.039 Uani 1 d . . .
H103 H 0.5524 0.9613 1.045 0.047 Uiso 1 calc R . .
C104 C 0.7350(7) 0.5785(4) 0.7391(4) 0.05 Uani 1 d . . .
H104 H 0.7774 0.6043 0.7681 0.06 Uiso 1 calc R . .
C105 C 0.6121(6) 0.8935(4) 1.0842(3) 0.037 Uani 1 d . . .
H105 H 0.6272 0.9262 1.119 0.045 Uiso 1 calc R . .
C106 C 0.3194(6) 0.1165(4) 0.6147(3) 0.041 Uani 1 d . . .
C107 C 0.4841(7) 0.4525(4) 0.7933(3) 0.043 Uani 1 d . . .
H107 H 0.4592 0.4244 0.7584 0.052 Uiso 1 calc R . .
C108 C 0.7528(7) 0.4201(4) 0.7737(4) 0.05 Uani 1 d . . .
H108 H 0.7949 0.3942 0.7463 0.061 Uiso 1 calc R . .
C109 C 0.2067(7) 0.1681(5) 0.5365(4) 0.053 Uani 1 d . . .
H109 H 0.1685 0.1844 0.5107 0.063 Uiso 1 calc R . .
C110 C 0.6487(7) 0.9242(4) 0.9097(3) 0.043 Uani 1 d . . .
H110 H 0.6827 0.9147 0.9403 0.052 Uiso 1 calc R . .
C111 C 0.3255(6) 0.8473(4) 0.9685(3) 0.042 Uani 1 d . . .
H111 H 0.3554 0.8364 0.9997 0.051 Uiso 1 calc R . .
C112 C 0.6363(7) 0.8465(4) 0.6731(3) 0.047 Uani 1 d . . .
H112 H 0.5684 0.8484 0.6778 0.056 Uiso 1 calc R . .
C113 C 0.7746(6) 0.5364(4) 0.6880(4) 0.047 Uani 1 d . . .
H113 H 0.8428 0.5341 0.6842 0.056 Uiso 1 calc R . .
C114 C 0.5240(6) 0.0910(4) 0.5981(3) 0.039 Uani 1 d . . .
C115 C 0.4362(6) 0.2756(4) 0.6967(3) 0.036 Uani 1 d . . .
C116 C 0.2935(6) 0.5212(4) 0.6695(4) 0.045 Uani 1 d . . .
H116 H 0.2681 0.5483 0.7036 0.054 Uiso 1 calc R . .
C117 C 0.6662(9) 0.1306(4) 0.8729(4) 0.06 Uani 1 d . . .
H117 H 0.6389 0.1113 0.8997 0.072 Uiso 1 calc R . .
C118 C 0.6830(6) 0.6627(4) 0.6233(4) 0.044 Uani 1 d . . .
H118 H 0.6732 0.6474 0.6553 0.053 Uiso 1 calc R . .
C119 C 0.3136(7) 0.4826(4) 0.8231(4) 0.053 Uani 1 d . . .
H119 H 0.2884 0.4562 0.7877 0.063 Uiso 1 calc R . .
C120 C 0.1804(7) 0.8531(4) 0.9117(4) 0.05 Uani 1 d . . .
H120 H 0.1128 0.8453 0.905 0.059 Uiso 1 calc R . .
C121 C 0.5859(6) 0.4571(4) 0.8039(3) 0.04 Uani 1 d . . .
C122 C 0.5439(7) 0.0910(4) 0.4623(3) 0.044 Uani 1 d . . .
H122 H 0.529 0.0439 0.4566 0.053 Uiso 1 calc R . .
C123 C 0.3421(6) 0.6902(4) 0.8536(3) 0.039 Uani 1 d . . .
H123 H 0.325 0.6757 0.8851 0.047 Uiso 1 calc R . .
C124 C 0.2939(6) 0.7157(4) 0.7673(4) 0.047 Uani 1 d . . .
H124 H 0.2459 0.7179 0.7399 0.056 Uiso 1 calc R . .
C125 C 0.6966(6) 0.2435(4) 0.6669(3) 0.038 Uani 1 d . . .
C126 C 0.7752(7) 0.6667(4) 0.5983(4) 0.055 Uani 1 d . . .
H126 H 0.836 0.6539 0.6109 0.066 Uiso 1 calc R . .
C127 C 0.9266(6) 0.7300(5) 0.9700(4) 0.049 Uani 1 d . . .
C128 C 0.4194(7) 0.4887(4) 0.8336(3) 0.043 Uani 1 d . . .
C129 C 0.6122(7) 0.1527(4) 0.8295(3) 0.044 Uani 1 d . . .
H129 H 0.544 0.1509 0.8231 0.053 Uiso 1 calc R . .
C130 C 0.2507(7) 0.5148(4) 0.8644(4) 0.054 Uani 1 d . . .
H130 H 0.1829 0.51 0.8567 0.065 Uiso 1 calc R . .
C131 C 0.3211(6) 0.3166(4) 0.6429(4) 0.045 Uani 1 d . . .
H131 H 0.3052 0.3316 0.6109 0.054 Uiso 1 calc R . .
C132 C 0.5913(6) 0.1114(4) 0.4198(3) 0.04 Uani 1 d . . .
H132 H 0.6085 0.0786 0.3862 0.048 Uiso 1 calc R . .
C133 C 0.6695(7) 0.3374(4) 0.8842(4) 0.047 Uani 1 d . . .
H133 H 0.6645 0.3548 0.8527 0.056 Uiso 1 calc R . .
C134 C 0.6586(6) 0.2092(4) 0.7502(3) 0.037 Uani 1 d . . .
C135 C 0.9061(7) 0.2750(5) 0.5472(4) 0.055 Uani 1 d . . .
C136 C 0.8581(6) 0.6778(4) 0.9435(3) 0.042 Uani 1 d . . .
H136 H 0.8564 0.6366 0.9542 0.051 Uiso 1 calc R . .
C137 C 0.2167(7) 0.1301(5) 0.6220(4) 0.056 Uani 1 d . . .
H137 H 0.1865 0.1221 0.6534 0.067 Uiso 1 calc R . .
C138 C 0.6602(6) 0.2094(4) 0.3870(3) 0.041 Uani 1 d . . .
H138 H 0.6778 0.1788 0.3524 0.049 Uiso 1 calc R . .
C139 C 0.6571(7) 0.7061(4) 0.5468(3) 0.052 Uani 1 d . . .
H139 H 0.6258 0.7244 0.5199 0.062 Uiso 1 calc R . .
C140 C 0.3047(6) 0.1576(4) 0.5290(3) 0.043 Uani 1 d . . .
H140 H 0.3332 0.1672 0.4978 0.052 Uiso 1 calc R . .
C141 C 0.2321(6) 0.4896(4) 0.6264(3) 0.043 Uani 1 d . . .
H141 H 0.1642 0.4949 0.6306 0.051 Uiso 1 calc R . .
C142 C 0.2329(6) 0.8783(4) 0.8749(4) 0.044 Uani 1 d . . .
H142 H 0.2005 0.8888 0.8442 0.053 Uiso 1 calc R . .
C143 C 0.8980(6) 0.2100(5) 0.5571(4) 0.049 Uani 1 d . . .
H143 H 0.937 0.1732 0.5373 0.059 Uiso 1 calc R . .
C602 C 0.0586(11) 0.7563(11) 0.6873(7) 0.135 Uani 1 d . . .
C145 C 0.7921(7) 0.8560(4) 0.6379(3) 0.051 Uani 1 d . . .
H145 H 0.8425 0.8655 0.616 0.061 Uiso 1 calc R . .
C146 C 0.7593(7) 0.3297(4) 0.9150(4) 0.054 Uani 1 d . . .
H146 H 0.8227 0.3417 0.9073 0.064 Uiso 1 calc R . .
C147 C 0.0573(8) 0.0266(4) -0.0364(4) 0.058 Uani 1 d . . .
B2 B 0.2478(8) -0.0051(6) 0.7442(5) 0.054 Uani 1 d . . .
C149 C 0.1624(8) 0.1539(5) 0.5849(5) 0.065 Uani 1 d . . .
H149 H 0.0952 0.1614 0.5905 0.077 Uiso 1 calc R . .
C150 C 0.8026(7) 0.8275(4) 0.6852(4) 0.048 Uani 1 d . . .
H150 H 0.862 0.8145 0.6992 0.057 Uiso 1 calc R . .
C151 C 0.3369(6) 0.8887(4) 0.8831(3) 0.04 Uani 1 d . . .
C152 C 0.8307(6) 0.1995(4) 0.5971(3) 0.041 Uani 1 d . . .
H152 H 0.8278 0.1565 0.6048 0.049 Uiso 1 calc R . .
C153 C 0.6088(6) 0.6858(4) 0.5914(3) 0.043 Uani 1 d . . .
H153 H 0.5414 0.6876 0.598 0.051 Uiso 1 calc R . .
C804 C 0.9800(15) -0.0217(6) 0.5474(6) 0.105 Uani 1 d . . .
C155 C 0.0168(7) 0.3572(6) 0.7487(5) 0.063 Uani 1 d . . .
C156 C 0.7779(7) 0.1734(5) 0.8220(4) 0.056 Uani 1 d . . .
H156 H 0.8372 0.1874 0.8102 0.067 Uiso 1 calc R . .
C157 C 0.7587(7) 0.6939(4) 0.5502(4) 0.052 Uani 1 d . . .
H157 H 0.8063 0.7019 0.526 0.062 Uiso 1 calc R . .
C158 C 0.6288(6) 0.2901(4) 0.9572(4) 0.044 Uani 1 d . . .
H158 H 0.5923 0.2716 0.9813 0.053 Uiso 1 calc R . .
C159 C 0.0172(8) 0.2323(7) 0.7340(5) 0.073 Uani 1 d . . .
H159 H 0.0102 0.1877 0.7089 0.088 Uiso 1 calc R . .
C161 C 0.6881(7) 0.8674(4) 0.6308(3) 0.048 Uani 1 d . . .
H161 H 0.6595 0.8855 0.603 0.057 Uiso 1 calc R . .
C162 C 0.0034(7) 0.2904(7) 0.7133(5) 0.077 Uani 1 d . . .
H162 H -0.015 0.2838 0.6751 0.092 Uiso 1 calc R . .
C163 C 0.0449(8) -0.0261(5) 0.0416(4) 0.059 Uani 1 d . . .
C164 C 0.9704(10) -0.0151(7) 0.7386(5) 0.091 Uani 1 d . . .
H16A H 1.0353 0.0067 0.7468 0.109 Uiso 1 calc R . .
H16B H 0.9778 -0.0599 0.7103 0.109 Uiso 1 calc R . .
C165 C 0.7656(8) 0.1431(5) 0.8680(4) 0.06 Uani 1 d . . .
H165 H 0.8164 0.1333 0.891 0.071 Uiso 1 calc R . .
C502 C 0.0371(7) 0.3664(6) 0.8068(4) 0.061 Uani 1 d . . .
H502 H 0.0433 0.411 0.8319 0.074 Uiso 1 calc R . .
C701 C 0.1204(9) 0.0578(6) -0.0755(5) 0.081 Uani 1 d . . .
C501 C 0.0482(7) 0.3073(6) 0.8268(5) 0.071 Uani 1 d . . .
H501 H 0.0607 0.314 0.8656 0.085 Uiso 1 calc R . .
C605 C 0.0201(9) 0.6712(10) 0.7570(7) 0.127 Uani 1 d . . .
C607 C 0.0339(9) 0.6394(10) 0.6966(8) 0.144 Uani 1 d . . .
H607 H 0.0295 0.5913 0.6799 0.173 Uiso 1 calc R . .
C604 C 0.0308(9) 0.7486(11) 0.7788(6) 0.17 Uani 1 d . . .
H604 H 0.0259 0.7716 0.8176 0.204 Uiso 1 calc R . .
C606 C 0.0051(12) 0.6212(12) 0.7940(8) 0.183 Uani 1 d . . .
H60A H 0.0012 0.5739 0.7699 0.274 Uiso 1 calc R . .
H60B H -0.0551 0.6325 0.8144 0.274 Uiso 1 calc R . .
H60C H 0.0597 0.6259 0.8209 0.274 Uiso 1 calc R . .
C601 C 0.0790(11) 0.8066(10) 0.6507(8) 0.171 Uani 1 d . . .
H60D H 0.0783 0.8539 0.6746 0.256 Uiso 1 calc R . .
H60E H 0.0288 0.8003 0.621 0.256 Uiso 1 calc R . .
H60F H 0.1424 0.7966 0.6339 0.256 Uiso 1 calc R . .
C608 C 0.0545(8) 0.6861(9) 0.6650(6) 0.126 Uani 1 d . . .
H608 H 0.0661 0.6677 0.6263 0.151 Uiso 1 calc R . .
C603 C 0.0467(11) 0.7820(10) 0.7426(6) 0.163 Uani 1 d . . .
H603 H 0.0504 0.8304 0.7569 0.195 Uiso 1 calc R . .
C202 C 0.7329(7) 0.3000(4) 0.9597(4) 0.049 Uani 1 d . . .
H202 H 0.7766 0.2891 0.986 0.059 Uiso 1 calc R . .
C201 C 0.9835(9) 0.2880(6) 0.5078(5) 0.085 Uani 1 d . . .
H20A H 0.9789 0.3353 0.5058 0.128 Uiso 1 calc R . .
H20B H 0.9727 0.2564 0.4703 0.128 Uiso 1 calc R . .
H20C H 1.048 0.2806 0.5223 0.128 Uiso 1 calc R . .
C801 C 0.9225(12) 0.0245(6) 0.4713(7) 0.106 Uani 1 d . . .
C802 C 0.8384(16) 0.0499(7) 0.4384(9) 0.21 Uani 1 d . . .
F11 F 0.9625(11) 0.4934(7) 0.5906(5) 0.084 Uani 0.5 d P 1 A
F13 F 1.0420(17) 0.4583(12) 0.5124(16) 0.237 Uani 0.5 d P 1 .
F12 F 0.8838(14) 0.4666(10) 0.5101(10) 0.158 Uani 0.5 d P 1 B
B1 B 0.966(3) 0.4987(14) 0.5371(16) 0.107 Uani 0.5 d P 1 .
F14 F 0.9777(19) 0.5573(9) 0.5230(11) 0.186 Uani 0.5 d P 1 .
F31 F 0.0136(14) 0.5257(10) 0.9205(10) 0.161 Uani 0.5 d P 2 C
F32 F -0.0856(17) 0.5152(17) 0.9901(13) 0.193 Uani 0.5 d P 2 .
F33 F -0.0675(19) 0.4554(11) 0.9962(14) 0.218 Uani 0.5 d P 2 .
F34 F 0.035(3) 0.4400(11) 0.9604(12) 0.241 Uani 0.5 d P 2 .
B3 B 0.013(3) 0.4957(18) 0.9765(16) 0.105 Uani 0.5 d P 2 .

loop_
_atom_site_aniso_label
_atom_site_aniso_U_11
_atom_site_aniso_U_22
_atom_site_aniso_U_33
_atom_site_aniso_U_23
_atom_site_aniso_U_13
_atom_site_aniso_U_12
Cu01 0.042 0.024 0.029 0.007 -0.001 0.002
Cu02 0.044 0.024 0.03 0.007 0.005 -0.002
Fe03 0.044 0.029 0.037 0.01 0.002 -0.005
Fe04 0.05 0.03 0.039 0.012 0.005 0.007
Cl1 0.118 0.085 0.138 -0.006 -0.052 0.02
Cl2 0.129 0.13 0.094 0.003 0.049 -0.025
F24 0.059 0.144 0.137 0.112 0.002 -0.001
C008 0.051 0.02 0.035 0.008 0 0.001
F23 0.061 0.162 0.144 0.125 0.02 0.02
N010 0.054 0.025 0.03 0.005 0.011 0.004
N011 0.035 0.019 0.041 0.007 0.002 -0.002
N012 0.033 0.025 0.03 0.008 0 -0.002
F22 0.136 0.059 0.065 0.007 0.037 0.021
N014 0.036 0.019 0.034 0.007 0.003 0.004
C015 0.042 0.022 0.031 0.005 0.002 0.006
N016 0.057 0.024 0.027 0.004 0 0.004
C017 0.041 0.021 0.039 0.01 0.007 0
N018 0.043 0.021 0.032 0.004 0.004 0.006
C019 0.047 0.073 0.101 0.047 0.007 -0.005
C020 0.053 0.017 0.03 0.003 0.007 -0.003
F21 0.157 0.066 0.065 -0.001 -0.018 -0.009
C022 0.068 0.018 0.023 0.003 -0.005 -0.009
N023 0.034 0.02 0.033 0.007 -0.002 0.001
C024 0.028 0.028 0.03 0.012 0.001 -0.001
C025 0.062 0.1 0.103 0.059 -0.023 -0.02
C026 0.063 0.017 0.022 0.001 0.005 0.005
C027 0.059 0.015 0.055 0.003 -0.005 0.006
C028 0.083 0.03 0.03 0.014 -0.008 -0.004
C029 0.054 0.026 0.05 0.015 -0.002 -0.003
C030 0.045 0.031 0.03 0.01 0 -0.002
N031 0.037 0.02 0.027 0 0.001 -0.003
C032 0.06 0.04 0.035 0.013 0.015 0.019
C033 0.058 0.022 0.035 0.008 -0.001 -0.011
C034 0.059 0.021 0.04 0.011 0.003 0.003
N035 0.04 0.021 0.031 0.002 -0.001 0.003
C036 0.033 0.026 0.029 0.011 -0.002 0.003
C037 0.056 0.029 0.057 0.017 0.007 0.015
C038 0.057 0.035 0.03 0.008 -0.007 0.002
C039 0.037 0.022 0.038 0.004 0.005 0.001
C040 0.062 0.032 0.044 0.012 0.011 -0.005
C041 0.06 0.016 0.037 0.01 0.006 -0.001
C042 0.043 0.023 0.034 0.009 0.004 0.004
C043 0.046 0.025 0.03 0.004 0.011 -0.008
C044 0.052 0.054 0.034 0.013 -0.004 -0.011
C045 0.053 0.027 0.033 0.007 0 0.012
C046 0.061 0.023 0.042 0.006 0.01 0.009
C047 0.043 0.031 0.034 0.009 -0.005 -0.004
C048 0.056 0.021 0.039 0.006 0.006 -0.007
C049 0.048 0.026 0.028 0.01 0.005 0.006
C050 0.057 0.026 0.044 0.011 0.003 0.012
C051 0.045 0.03 0.041 0.015 0.01 0
C052 0.05 0.039 0.055 0.012 0.004 -0.005
C053 0.037 0.027 0.027 0.007 -0.001 0
C054 0.054 0.016 0.034 0.009 -0.001 -0.003
C055 0.048 0.032 0.045 0.017 0 -0.001
C056 0.052 0.02 0.042 0.008 0.003 0.009
C057 0.052 0.025 0.03 0.008 -0.001 0.007
C058 0.052 0.024 0.032 0.01 0.002 0.005
C059 0.028 0.026 0.039 0.007 -0.004 -0.003
C060 0.058 0.019 0.045 0.009 0.015 -0.007
C061 0.043 0.02 0.034 0.003 0.001 0.003
C062 0.081 0.029 0.035 0.016 0.012 0
C063 0.035 0.058 0.059 0.019 0.003 -0.002
C064 0.044 0.019 0.032 0.006 0.008 0.014
C065 0.043 0.025 0.036 0.007 0.002 -0.003
C803 0.057 0.069 0.167 0.013 0.034 0.006
C067 0.096 0.021 0.042 0.003 0.014 -0.002
C068 0.055 0.035 0.038 0.006 0.002 -0.009
N069 0.041 0.027 0.032 0.005 0.006 -0.007
C070 0.041 0.023 0.044 0.01 -0.001 0.001
C071 0.035 0.027 0.033 0.009 0.003 -0.005
C072 0.035 0.035 0.044 0.014 -0.001 0.003
C073 0.054 0.094 0.183 0.074 -0.007 -0.012
C074 0.053 0.034 0.054 0.006 0.01 -0.004
C075 0.047 0.039 0.077 0.03 0.014 0.004
C076 0.043 0.04 0.029 0.011 -0.002 0.005
C077 0.042 0.039 0.034 0.011 0.008 0.001
C078 0.036 0.051 0.051 0.01 -0.001 0.007
C079 0.073 0.027 0.031 0.009 -0.003 -0.009
C080 0.053 0.033 0.033 0.011 -0.005 0.005
C081 0.07 0.029 0.033 0.011 0.004 -0.008
C082 0.057 0.016 0.031 0.004 -0.004 0.003
C083 0.053 0.033 0.033 0.011 -0.006 -0.009
C084 0.058 0.045 0.057 0.004 -0.005 0.002
C085 0.049 0.026 0.04 0.01 0.006 0
C086 0.068 0.026 0.05 0.011 -0.005 -0.011
C087 0.041 0.036 0.04 0.012 -0.003 -0.009
C088 0.029 0.03 0.039 0.007 0 0
C089 0.086 0.032 0.042 0.017 -0.008 0.002
C090 0.052 0.047 0.05 0.023 0.013 0.013
C091 0.049 0.031 0.048 0.015 0.002 0.002
C092 0.041 0.043 0.039 0.011 0.001 0.004
C093 0.048 0.022 0.022 0.005 -0.002 0.006
C094 0.041 0.035 0.05 0.005 0.003 0.007
C095 0.045 0.062 0.038 0.011 0.005 -0.009
C096 0.058 0.048 0.028 0.007 0.008 -0.007
C097 0.065 0.034 0.062 0.014 -0.002 0.009
C098 0.046 0.023 0.037 0.009 0.007 0.003
C099 0.057 0.122 0.137 0.06 0.009 0.005
C100 0.036 0.024 0.03 0.004 0.003 -0.001
C101 0.065 0.025 0.038 0.012 0 -0.009
C102 0.043 0.022 0.034 0.008 0.006 -0.003
C103 0.066 0.017 0.033 0.004 -0.003 0.003
C104 0.075 0.028 0.045 0.01 -0.014 -0.011
C105 0.051 0.028 0.025 -0.003 -0.003 0.001
C106 0.057 0.03 0.037 0.011 -0.002 -0.006
C107 0.075 0.02 0.031 0.001 0.001 -0.004
C108 0.068 0.028 0.054 0.008 0.018 0.002
C109 0.06 0.056 0.042 0.016 -0.006 -0.011
C110 0.062 0.027 0.04 0.009 0.005 -0.006
C111 0.056 0.034 0.043 0.019 0.008 0.015
C112 0.071 0.027 0.043 0.009 0.009 0.004
C113 0.042 0.029 0.071 0.019 -0.008 -0.001
C114 0.057 0.026 0.033 0.005 -0.003 -0.01
C115 0.044 0.029 0.034 0.007 -0.004 -0.009
C116 0.051 0.041 0.045 0.014 0.014 0.008
C117 0.11 0.035 0.036 0.009 0.009 0.007
C118 0.056 0.02 0.058 0.014 0 0
C119 0.074 0.035 0.05 0.014 -0.004 -0.002
C120 0.042 0.05 0.055 0.012 0.002 0.009
C121 0.063 0.021 0.036 0.01 0.006 0.002
C122 0.074 0.023 0.036 0.009 -0.001 -0.008
C123 0.043 0.038 0.035 0.008 0.003 0.006
C124 0.044 0.053 0.042 0.011 -0.011 0.015
C125 0.05 0.027 0.034 0.003 0.004 -0.007
C126 0.045 0.041 0.075 0.009 -0.003 0.01
C127 0.04 0.051 0.062 0.024 -0.001 -0.008
C128 0.06 0.026 0.044 0.013 -0.006 -0.003
C129 0.067 0.03 0.037 0.011 0.002 -0.001
C130 0.056 0.044 0.064 0.019 -0.026 -0.015
C131 0.044 0.042 0.052 0.019 0.003 -0.007
C132 0.054 0.029 0.033 0 -0.003 -0.001
C133 0.062 0.036 0.044 0.014 0.004 0.01
C134 0.054 0.028 0.028 0.004 0.007 0.004
C135 0.044 0.057 0.071 0.025 0.023 0.005
C136 0.044 0.041 0.052 0.031 -0.004 0.001
C137 0.059 0.056 0.055 0.017 0.012 -0.008
C138 0.058 0.034 0.029 0.006 0.007 -0.002
C139 0.083 0.038 0.028 0.001 -0.003 -0.01
C140 0.06 0.033 0.039 0.016 0.002 -0.013
C141 0.042 0.04 0.049 0.017 0.011 0
C142 0.049 0.041 0.047 0.019 -0.001 0.009
C143 0.048 0.048 0.048 0.007 0.008 0.006
C602 0.081 0.186 0.098 -0.021 -0.028 0.067
C145 0.07 0.044 0.037 0.009 -0.006 -0.025
C146 0.047 0.041 0.073 0.016 0.01 0.004
C147 0.07 0.034 0.06 -0.004 0.004 -0.01
B2 0.056 0.048 0.065 0.028 0.008 -0.001
C149 0.055 0.06 0.083 0.025 0.012 0.003
C150 0.055 0.042 0.045 0.013 -0.002 -0.016
C151 0.058 0.02 0.043 0.009 0.002 0.009
C152 0.051 0.034 0.037 0.008 0.001 0.001
C153 0.044 0.044 0.036 0.005 -0.003 0
C804 0.175 0.048 0.088 0.007 0.043 0.002
C155 0.042 0.071 0.073 0.018 0.003 -0.009
C156 0.071 0.052 0.052 0.024 0.025 0.028
C157 0.052 0.043 0.055 0.005 0.021 0
C158 0.043 0.039 0.051 0.012 0.004 0.006
C159 0.053 0.092 0.067 0.011 -0.003 -0.013
C161 0.084 0.029 0.033 0.015 -0.011 -0.008
C162 0.036 0.105 0.093 0.033 -0.01 -0.009
C163 0.065 0.04 0.066 0.005 -0.004 0.006
C164 0.086 0.104 0.088 0.033 0.011 0.022
C165 0.089 0.049 0.04 0.011 0.007 0.037
C502 0.042 0.068 0.069 0.01 0.009 0.003
C701 0.097 0.067 0.081 0.022 0.03 -0.011
C501 0.049 0.082 0.083 0.027 0 0.002
C605 0.043 0.186 0.095 -0.048 -0.027 0.01
C607 0.035 0.148 0.196 -0.036 -0.014 -0.017
C604 0.06 0.294 0.07 -0.084 -0.047 0.058
C606 0.07 0.299 0.161 0.036 -0.011 -0.019
C601 0.07 0.206 0.185 -0.022 -0.044 0.06
C608 0.043 0.153 0.113 -0.07 -0.026 0.013
C603 0.114 0.225 0.076 -0.072 -0.048 0.121
C202 0.063 0.037 0.046 0.008 -0.004 0.009
C201 0.088 0.075 0.105 0.041 0.045 0.028
C801 0.116 0.059 0.116 -0.016 -0.051 0.01
C802 0.231 0.067 0.262 -0.048 -0.176 0.075
F11 0.113 0.075 0.066 0.02 0.012 -0.02
F13 0.094 0.119 0.475 0.058 -0.102 0.022
F12 0.107 0.15 0.242 0.103 -0.074 -0.012
B1 0.121 0.045 0.152 0.032 -0.093 -0.02
F14 0.196 0.05 0.321 0.055 0.138 -0.006
F31 0.109 0.135 0.208 -0.004 0.022 0.05
F32 0.132 0.213 0.271 0.134 -0.058 -0.021
F33 0.165 0.085 0.362 -0.007 0.065 -0.04
F34 0.423 0.085 0.217 0.042 0.026 -0.02
B3 0.077 0.066 0.149 -0.009 0.031 -0.021

loop_
_atom_type_symbol
_atom_type_description
_atom_type_scat_dispersion_real
_atom_type_scat_dispersion_imag
_atom_type_scat_source
B B 0.0013 0.0007 'International Tables Vol C Tables 4.2.6.8 and 6.1.1.4'
H H 0 0 'International Tables Vol C Tables 4.2.6.8 and 6.1.1.4'
C C 0.0033 0.0016 'International Tables Vol C Tables 4.2.6.8 and 6.1.1.4'
N N 0.0061 0.0033 'International Tables Vol C Tables 4.2.6.8 and 6.1.1.4'
F F 0.0171 0.0103 'International Tables Vol C Tables 4.2.6.8 and 6.1.1.4'
Fe Fe 0.3463 0.8444 'International Tables Vol C Tables 4.2.6.8 and 6.1.1.4'
Cu Cu 0.3201 1.2651 'International Tables Vol C Tables 4.2.6.8 and 6.1.1.4'
Cl Cl 0.1484 0.1585 'International Tables Vol C Tables 4.2.6.8 and 6.1.1.4'

loop_
_geom_angle_atom_site_label_1
_geom_angle_atom_site_label_2
_geom_angle_atom_site_label_3
_geom_angle
_geom_angle_site_symmetry_1
_geom_angle_site_symmetry_3
_geom_angle_publ_flag
N018 Cu01 N014 136.3(2) . . ?
N018 Cu01 N023 121.0(2) . . ?
N014 Cu01 N023 82.2(2) . . ?
N018 Cu01 N035 81.0(2) . . ?
N014 Cu01 N035 130.4(2) . . ?
N023 Cu01 N035 107.3(2) . . ?
N069 Cu02 N031 135.3(2) . . ?
N069 Cu02 N012 122.6(2) . . ?
N031 Cu02 N012 82.4(2) . . ?
N069 Cu02 N011 81.5(2) . . ?
N031 Cu02 N011 129.9(2) . . ?
N012 Cu02 N011 106.7(2) . . ?
C150 Fe03 C139 161.6(4) . . ?
C150 Fe03 C083 40.8(3) . . ?
C139 Fe03 C083 156.5(4) . . ?
C150 Fe03 C112 69.0(4) . . ?
C139 Fe03 C112 120.9(4) . . ?
C083 Fe03 C112 41.4(3) . . ?
C150 Fe03 C118 121.9(3) . . ?
C139 Fe03 C118 68.0(3) . . ?
C083 Fe03 C118 106.2(3) . . ?
C112 Fe03 C118 122.2(3) . . ?
C150 Fe03 C126 108.7(4) . . ?
C139 Fe03 C126 67.8(4) . . ?
C083 Fe03 C126 123.4(4) . . ?
C112 Fe03 C126 159.4(4) . . ?
C118 Fe03 C126 40.4(3) . . ?
C150 Fe03 C161 68.3(3) . . ?
C139 Fe03 C161 108.1(3) . . ?
C083 Fe03 C161 68.6(3) . . ?
C112 Fe03 C161 40.5(3) . . ?
C118 Fe03 C161 158.9(4) . . ?
C126 Fe03 C161 159.3(4) . . ?
C150 Fe03 C157 125.4(4) . . ?
C139 Fe03 C157 40.1(4) . . ?
C083 Fe03 C157 161.1(4) . . ?
C112 Fe03 C157 156.9(4) . . ?
C118 Fe03 C157 68.5(3) . . ?
C126 Fe03 C157 41.0(4) . . ?
C161 Fe03 C157 122.8(3) . . ?
C150 Fe03 C153 156.2(3) . . ?
C139 Fe03 C153 41.0(3) . . ?
C083 Fe03 C153 120.0(3) . . ?
C112 Fe03 C153 105.7(4) . . ?
C118 Fe03 C153 40.0(3) . . ?
C126 Fe03 C153 67.7(3) . . ?
C161 Fe03 C153 123.5(4) . . ?
C157 Fe03 C153 68.4(3) . . ?
C150 Fe03 C145 40.7(3) . . ?
C139 Fe03 C145 124.9(3) . . ?
C083 Fe03 C145 68.9(3) . . ?
C112 Fe03 C145 68.9(4) . . ?
C118 Fe03 C145 158.2(4) . . ?
C126 Fe03 C145 123.5(4) . . ?
C161 Fe03 C145 40.9(4) . . ?
C157 Fe03 C145 109.0(4) . . ?
C153 Fe03 C145 161.0(3) . . ?
C156 Fe04 C032 40.3(3) . . ?
C156 Fe04 C129 68.7(4) . . ?
C032 Fe04 C129 40.9(3) . . ?
C156 Fe04 C202 127.2(4) . . ?
C032 Fe04 C202 164.1(4) . . ?
C129 Fe04 C202 154.0(3) . . ?
C156 Fe04 C094 153.7(3) . . ?
C032 Fe04 C094 119.3(3) . . ?
C129 Fe04 C094 106.7(3) . . ?
C202 Fe04 C094 68.3(3) . . ?
C156 Fe04 C165 41.0(3) . . ?
C032 Fe04 C165 67.8(3) . . ?
C129 Fe04 C165 68.0(4) . . ?
C202 Fe04 C165 109.1(4) . . ?
C094 Fe04 C165 163.3(4) . . ?
C156 Fe04 C133 119.6(4) . . ?
C032 Fe04 C133 107.1(3) . . ?
C129 Fe04 C133 124.7(3) . . ?
C202 Fe04 C133 69.0(3) . . ?
C094 Fe04 C133 40.3(3) . . ?
C165 Fe04 C133 155.7(4) . . ?
C156 Fe04 C158 164.4(3) . . ?
C032 Fe04 C158 153.8(3) . . ?
C129 Fe04 C158 118.8(3) . . ?
C202 Fe04 C158 40.6(3) . . ?
C094 Fe04 C158 40.9(3) . . ?
C165 Fe04 C158 126.5(3) . . ?
C133 Fe04 C158 68.8(3) . . ?
C156 Fe04 C146 108.1(4) . . ?
C032 Fe04 C146 126.1(4) . . ?
C129 Fe04 C146 163.0(3) . . ?
C202 Fe04 C146 41.0(3) . . ?
C094 Fe04 C146 68.3(3) . . ?
C165 Fe04 C146 121.4(4) . . ?
C133 Fe04 C146 41.1(3) . . ?
C158 Fe04 C146 68.8(4) . . ?
C156 Fe04 C117 68.2(4) . . ?
C032 Fe04 C117 68.3(3) . . ?
C129 Fe04 C117 41.2(3) . . ?
C202 Fe04 C117 119.9(3) . . ?
C094 Fe04 C117 126.4(4) . . ?
C165 Fe04 C117 39.4(4) . . ?
C133 Fe04 C117 163.0(4) . . ?
C158 Fe04 C117 107.6(4) . . ?
C146 Fe04 C117 154.7(4) . . ?
C054 C008 C029 123.7(7) . . ?
C054 C008 C128 118.4(7) . . ?
C029 C008 C128 117.8(8) . . ?
C043 N010 C134 116.4(6) . . ?
C125 N011 C043 117.2(6) . . ?
C125 N011 Cu02 132.2(5) . . ?
C043 N011 Cu02 109.8(5) . . ?
C030 N012 C053 120.2(6) . . ?
C030 N012 Cu02 129.2(5) . . ?
C053 N012 Cu02 110.4(4) . . ?
C098 N014 C036 118.9(6) . . ?
C098 N014 Cu01 130.2(5) . . ?
C036 N014 Cu01 110.5(4) . . ?
C058 C015 C064 121.6(7) . . ?
C058 C015 C049 119.8(7) . . ?
C064 C015 C049 118.6(7) . . ?
C100 N016 C102 116.8(6) . . ?
C020 C017 C048 123.4(7) . . ?
C020 C017 C034 120.4(7) . . ?
C048 C017 C034 116.1(7) . . ?
C123 N018 C093 117.7(6) . . ?
C123 N018 Cu01 127.2(5) . . ?
C093 N018 Cu01 114.9(5) . . ?
C501 C019 C159 116.4(10) . . ?
C501 C019 C073 119.7(11) . . ?
C159 C019 C073 123.9(12) . . ?
C017 C020 C101 121.9(7) . . ?
C017 C020 C071 120.3(7) . . ?
C101 C020 C071 117.8(7) . . ?
C114 C022 C033 121.1(7) . . ?
C114 C022 C030 120.2(8) . . ?
C033 C022 C030 118.7(7) . . ?
C049 N023 C042 118.5(6) . . ?
C049 N023 Cu01 130.5(5) . . ?
C042 N023 Cu01 110.7(4) . . ?
N031 C024 C047 124.2(6) . . ?
N031 C024 C053 117.8(6) . . ?
C047 C024 C053 118.0(6) . . ?
C057 C026 C062 123.3(7) . . ?
C057 C026 C058 118.6(7) . . ?
C062 C026 C058 118.0(8) . . ?
C104 C027 C082 120.7(8) . . ?
C089 C028 C079 121.8(8) . . ?
C037 C029 C008 122.7(8) . . ?
N012 C030 C122 119.5(7) . . ?
N012 C030 C022 117.3(6) . . ?
C122 C030 C022 123.2(6) . . ?
C071 N031 C024 117.8(6) . . ?
C071 N031 Cu02 130.2(5) . . ?
C024 N031 Cu02 111.6(4) . . ?
C156 C032 C129 108.9(7) . . ?
C156 C032 C134 126.4(8) . . ?
C129 C032 C134 124.5(8) . . ?
C156 C032 Fe04 69.8(5) . . ?
C129 C032 Fe04 69.6(4) . . ?
C134 C032 Fe04 123.1(5) . . ?
C140 C033 C022 123.7(7) . . ?
C140 C033 C106 118.1(8) . . ?
C022 C033 C106 118.2(7) . . ?
C046 C034 C116 122.9(7) . . ?
C046 C034 C017 117.0(7) . . ?
C116 C034 C017 120.1(7) . . ?
C100 N035 C065 118.0(6) . . ?
C100 N035 Cu01 110.2(5) . . ?
C065 N035 Cu01 131.2(5) . . ?
N014 C036 C061 122.5(6) . . ?
N014 C036 C042 118.7(6) . . ?
C061 C036 C042 118.7(6) . . ?
C029 C037 C130 118.5(8) . . ?
C076 C038 C059 120.7(7) . . ?
C053 C039 C132 117.6(7) . . ?
C053 C039 C138 119.7(6) . . ?
C132 C039 C138 122.6(7) . . ?
C062 C040 C052 119.4(8) . . ?
C054 C041 C085 124.7(7) . . ?
C054 C041 C121 117.6(8) . . ?
C085 C041 C121 117.7(7) . . ?
N023 C042 C059 123.4(6) . . ?
N023 C042 C036 116.2(6) . . ?
C059 C042 C036 120.4(6) . . ?
N010 C043 N011 125.4(7) . . ?
N010 C043 C115 116.3(6) . . ?
N011 C043 C115 118.3(7) . . ?
C127 C044 C068 123.0(8) . . ?
C134 C045 C125 117.3(7) . . ?
C082 C046 C034 123.5(7) . . ?
C024 C047 C051 115.9(7) . . ?
C024 C047 C077 119.8(7) . . ?
C051 C047 C077 124.1(7) . . ?
C055 C048 C017 121.5(7) . . ?
N023 C049 C103 121.7(6) . . ?
N023 C049 C015 116.1(6) . . ?
C103 C049 C015 122.2(6) . . ?
C080 C050 C098 121.2(7) . . ?
C060 C051 C047 120.1(7) . . ?
C110 C052 C040 121.7(8) . . ?
N012 C053 C039 122.4(6) . . ?
N012 C053 C024 116.3(6) . . ?
C039 C053 C024 121.2(6) . . ?
C008 C054 C041 121.9(7) . . ?
C008 C054 C098 119.5(7) . . ?
C041 C054 C098 118.6(7) . . ?
C048 C055 C141 120.7(8) . . ?
C113 C056 C101 120.8(7) . . ?
C026 C057 C151 122.7(7) . . ?
C015 C058 C110 123.3(7) . . ?
C015 C058 C026 119.2(7) . . ?
C110 C058 C026 117.5(7) . . ?
C042 C059 C105 116.8(6) . . ?
C042 C059 C038 119.2(6) . . ?
C105 C059 C038 123.8(6) . . ?
C051 C060 C071 121.0(6) . . ?
C080 C061 C036 117.6(6) . . ?
C080 C061 C076 123.1(7) . . ?
C036 C061 C076 119.2(6) . . ?
C040 C062 C026 122.0(8) . . ?
C095 C063 C131 117.7(8) . . ?
C015 C064 C111 124.5(7) . . ?
C015 C064 C151 118.6(7) . . ?
C111 C064 C151 116.9(7) . . ?
N035 C065 C087 119.6(7) . . ?
N035 C065 C088 118.3(6) . . ?
C087 C065 C088 122.1(7) . . ?
C801 C803 C804 126.5(13) . . ?
C108 C067 C121 121.8(8) . . ?
C044 C068 C088 119.5(7) . . ?
C131 N069 C115 117.1(7) . . ?
C131 N069 Cu02 127.5(5) . . ?
C115 N069 Cu02 115.2(5) . . ?
C152 C070 C091 118.1(7) . . ?
C152 C070 C125 122.1(7) . . ?
C091 C070 C125 119.8(7) . . ?
N031 C071 C060 120.9(6) . . ?
N031 C071 C020 118.0(6) . . ?
C060 C071 C020 121.0(6) . . ?
C136 C072 C088 121.6(7) . . ?
C085 C074 C108 121.4(9) . . ?
C091 C075 C135 120.8(8) . . ?
C038 C076 C061 121.6(7) . . ?
C138 C077 C047 121.2(7) . . ?
C124 C078 C123 118.2(8) . . ?
C081 C079 C028 122.9(8) . . ?
C081 C079 C114 118.6(7) . . ?
C028 C079 C114 118.5(8) . . ?
C050 C080 C061 119.3(7) . . ?
C106 C081 C079 122.8(8) . . ?
C046 C082 C027 122.0(7) . . ?
C046 C082 C101 118.9(7) . . ?
C027 C082 C101 119.0(8) . . ?
C150 C083 C112 107.5(7) . . ?
C150 C083 C102 127.5(7) . . ?
C112 C083 C102 124.8(8) . . ?
C150 C083 Fe03 69.5(5) . . ?
C112 C083 Fe03 69.6(4) . . ?
C102 C083 Fe03 123.5(5) . . ?
C147 C084 C163 121.3(9) . . ?
C074 C085 C041 121.6(8) . . ?
C097 C086 C114 119.8(9) . . ?
C065 C087 C102 118.6(7) . . ?
C072 C088 C068 117.4(7) . . ?
C072 C088 C065 121.4(6) . . ?
C068 C088 C065 121.2(7) . . ?
C028 C089 C097 119.1(8) . . ?
C111 C090 C120 119.0(8) . . ?
C075 C091 C070 121.3(8) . . ?
C124 C092 C093 117.9(8) . . ?
N018 C093 C092 122.6(7) . . ?
N018 C093 C100 115.2(6) . . ?
C092 C093 C100 122.1(7) . . ?
C133 C094 C158 109.2(7) . . ?
C133 C094 Fe04 69.9(5) . . ?
C158 C094 Fe04 69.6(4) . . ?
C063 C095 C096 119.9(8) . . ?
C115 C096 C095 117.9(8) . . ?
C086 C097 C089 122.1(9) . . ?
N014 C098 C050 120.4(7) . . ?
N014 C098 C054 118.4(6) . . ?
C050 C098 C054 121.2(6) . . ?
N035 C100 N016 126.5(7) . . ?
N035 C100 C093 117.8(6) . . ?
N016 C100 C093 115.6(6) . . ?
C020 C101 C056 124.3(7) . . ?
C020 C101 C082 118.1(8) . . ?
C056 C101 C082 117.6(7) . . ?
N016 C102 C087 120.5(6) . . ?
N016 C102 C083 116.3(7) . . ?
C087 C102 C083 123.2(7) . . ?
C105 C103 C049 119.5(6) . . ?
C027 C104 C113 120.9(8) . . ?
C103 C105 C059 120.0(6) . . ?
C081 C106 C137 121.9(8) . . ?
C081 C106 C033 120.0(8) . . ?
C137 C106 C033 118.1(8) . . ?
C128 C107 C121 121.3(7) . . ?
C067 C108 C074 119.1(8) . . ?
C140 C109 C149 119.2(9) . . ?
C052 C110 C058 121.3(8) . . ?
C090 C111 C064 122.9(7) . . ?
C161 C112 C083 107.5(8) . . ?
C161 C112 Fe03 70.2(5) . . ?
C083 C112 Fe03 69.0(5) . . ?
C056 C113 C104 120.9(8) . . ?
C022 C114 C086 122.1(7) . . ?
C022 C114 C079 119.2(8) . . ?
C086 C114 C079 118.7(8) . . ?
N069 C115 C096 123.8(8) . . ?
N069 C115 C043 114.4(7) . . ?
C096 C115 C043 121.8(7) . . ?
C141 C116 C034 120.9(8) . . ?
C165 C117 C129 108.1(8) . . ?
C165 C117 Fe04 70.1(5) . . ?
C129 C117 Fe04 68.9(5) . . ?
C153 C118 C126 108.7(8) . . ?
C153 C118 Fe03 70.6(4) . . ?
C126 C118 Fe03 69.9(5) . . ?
C130 C119 C128 120.8(8) . . ?
C142 C120 C090 121.6(8) . . ?
C107 C121 C067 121.1(8) . . ?
C107 C121 C041 120.4(7) . . ?
C067 C121 C041 118.5(8) . . ?
C132 C122 C030 121.5(7) . . ?
N018 C123 C078 123.1(8) . . ?
C092 C124 C078 120.5(8) . . ?
N011 C125 C045 122.2(7) . . ?
N011 C125 C070 118.7(7) . . ?
C045 C125 C070 119.1(7) . . ?
C118 C126 C157 108.2(8) . . ?
C118 C126 Fe03 69.7(5) . . ?
C157 C126 Fe03 69.6(5) . . ?
C044 C127 C136 117.9(8) . . ?
C044 C127 C025 122.0(8) . . ?
C136 C127 C025 120.1(8) . . ?
C107 C128 C008 120.3(8) . . ?
C107 C128 C119 121.3(8) . . ?
C008 C128 C119 118.4(8) . . ?
C032 C129 C117 106.7(8) . . ?
C032 C129 Fe04 69.6(5) . . ?
C117 C129 Fe04 69.9(5) . . ?
C119 C130 C037 121.8(9) . . ?
N069 C131 C063 123.6(8) . . ?
C122 C132 C039 118.7(7) . . ?
C094 C133 C146 107.5(7) . . ?
C094 C133 Fe04 69.8(5) . . ?
C146 C133 Fe04 69.5(5) . . ?
N010 C134 C045 121.6(7) . . ?
N010 C134 C032 116.3(7) . . ?
C045 C134 C032 122.1(7) . . ?
C075 C135 C143 119.0(8) . . ?
C075 C135 C201 120.6(8) . . ?
C143 C135 C201 120.4(8) . . ?
C072 C136 C127 120.6(7) . . ?
C149 C137 C106 121.7(9) . . ?
C077 C138 C039 120.0(7) . . ?
C157 C139 C153 109.4(8) . . ?
C157 C139 Fe03 70.8(5) . . ?
C153 C139 Fe03 70.7(4) . . ?
C109 C140 C033 122.1(8) . . ?
C116 C141 C055 120.6(8) . . ?
C120 C142 C151 120.4(8) . . ?
C135 C143 C152 120.3(8) . . ?
C603 C602 C608 118(2) . . ?
C603 C602 C601 119(2) . . ?
C608 C602 C601 122.7(16) . . ?
C150 C145 C161 106.5(8) . . ?
C150 C145 Fe03 68.3(5) . . ?
C161 C145 Fe03 69.0(4) . . ?
C202 C146 C133 107.4(8) . . ?
C202 C146 Fe04 69.1(5) . . ?
C133 C146 Fe04 69.4(5) . . ?
C084 C147 C163 119.1(9) . 2 ?
C084 C147 C701 120.6(10) . . ?
C163 C147 C701 120.3(10) 2 . ?
F23 B2 F22 110.9(9) . . ?
F23 B2 F24 110.2(9) . . ?
F22 B2 F24 110.8(9) . . ?
F23 B2 F21 110.6(9) . . ?
F22 B2 F21 105.4(9) . . ?
F24 B2 F21 108.8(8) . . ?
C137 C149 C109 120.8(10) . . ?
C083 C150 C145 109.4(8) . . ?
C083 C150 Fe03 69.7(5) . . ?
C145 C150 Fe03 71.0(5) . . ?
C057 C151 C142 121.6(7) . . ?
C057 C151 C064 119.2(8) . . ?
C142 C151 C064 119.2(7) . . ?
C070 C152 C143 120.4(7) . . ?
C118 C153 C139 106.9(8) . . ?
C118 C153 Fe03 69.5(4) . . ?
C139 C153 Fe03 68.3(5) . . ?
C803 C804 C801 117.6(12) . 2_756 ?
C162 C155 C502 118.8(11) . . ?
C162 C155 C099 118.6(11) . . ?
C502 C155 C099 122.5(10) . . ?
C032 C156 C165 107.0(9) . . ?
C032 C156 Fe04 69.9(5) . . ?
C165 C156 Fe04 69.9(5) . . ?
C139 C157 C126 106.9(8) . . ?
C139 C157 Fe03 69.1(5) . . ?
C126 C157 Fe03 69.4(5) . . ?
C202 C158 C094 107.2(8) . . ?
C202 C158 Fe04 69.4(5) . . ?
C094 C158 Fe04 69.5(5) . . ?
C019 C159 C162 121.6(11) . . ?
C112 C161 C145 109.1(7) . . ?
C112 C161 Fe03 69.4(4) . . ?
C145 C161 Fe03 70.1(5) . . ?
C155 C162 C159 120.9(11) . . ?
C147 C163 C084 119.6(9) 2 . ?
Cl1 C164 Cl2 114.0(7) . . ?
C117 C165 C156 109.2(9) . . ?
C117 C165 Fe04 70.4(5) . . ?
C156 C165 Fe04 69.1(5) . . ?
C155 C502 C501 119.1(10) . . ?
C019 C501 C502 123.0(11) . . ?
C607 C605 C604 117.5(19) . . ?
C607 C605 C606 116.6(17) . . ?
C604 C605 C606 125.6(15) . . ?
C608 C607 C605 115.1(16) . . ?
C603 C604 C605 117.6(13) . . ?
C602 C608 C607 124.1(17) . . ?
C604 C603 C602 128(2) . . ?
C158 C202 C146 108.6(8) . . ?
C158 C202 Fe04 70.0(5) . . ?
C146 C202 Fe04 69.9(5) . . ?
C803 C801 C804 115.8(12) . 2_756 ?
C803 C801 C802 124(2) . . ?
C804 C801 C802 120(2) 2_756 . ?
F14 F13 B1 103(3) 2_766 . ?
F14 F13 B1 52(3) 2_766 2_766 ?
B1 F13 B1 85(3) . 2_766 ?
F14 B1 F11 126(3) . . ?
F14 B1 F12 108(2) . . ?
F11 B1 F12 105(3) . . ?
F14 B1 F13 105(4) . . ?
F11 B1 F13 107(3) . . ?
F12 B1 F13 106(3) . . ?
F14 B1 F13 30.9(16) . 2_766 ?
F11 B1 F13 154(3) . 2_766 ?
F12 B1 F13 82.9(18) . 2_766 ?
F13 B1 F13 95(3) . 2_766 ?
F14 B1 F14 97(3) . 2_766 ?
F11 B1 F14 129(2) . 2_766 ?
F12 B1 F14 82(2) . 2_766 ?
F13 B1 F14 28.5(18) . 2_766 ?
F13 B1 F14 76(2) 2_766 2_766 ?
F14 B1 B1 58.0(19) . 2_766 ?
F11 B1 B1 156(3) . 2_766 ?
F12 B1 B1 94(2) . 2_766 ?
F13 B1 B1 54(3) . 2_766 ?
F13 B1 B1 40.7(14) 2_766 2_766 ?
F14 B1 B1 39.4(14) 2_766 2_766 ?
F13 F14 B1 98(3) 2_766 . ?
F13 F14 B1 48(2) 2_766 2_766 ?
B1 F14 B1 83(3) . 2_766 ?
F33 F32 B3 57(2) . 2_567 ?
F33 F32 B3 69(2) . . ?
B3 F32 B3 51(3) 2_567 . ?
F33 F32 F34 101(2) . 2_567 ?
B3 F32 F34 47.5(18) 2_567 2_567 ?
B3 F32 F34 80(2) . 2_567 ?
B3 F33 F32 63(2) 2_567 . ?
B3 F33 B3 49(3) 2_567 . ?
F32 F33 B3 60(2) . . ?
B3 F33 F34 78(2) 2_567 . ?
F32 F33 F34 98(2) . . ?
B3 F33 F34 40.9(15) . . ?
B3 F34 F32 60(3) . 2_567 ?
B3 F34 F33 64(3) . . ?
F32 F34 F33 88(2) 2_567 . ?
B3 F34 B3 38(4) . 2_567 ?
F32 F34 B3 49.3(18) 2_567 2_567 ?
F33 F34 B3 41.2(14) . 2_567 ?
F34 B3 B3 107(6) . 2_567 ?
F34 B3 F33 126(4) . 2_567 ?
B3 B3 F33 78(4) 2_567 2_567 ?
F34 B3 F32 72(3) . 2_567 ?
B3 B3 F32 69(4) 2_567 2_567 ?
F33 B3 F32 59(2) 2_567 2_567 ?
F34 B3 F32 122(3) . . ?
B3 B3 F32 60(3) 2_567 . ?
F33 B3 F32 108(3) 2_567 . ?
F32 B3 F32 129(3) 2_567 . ?
F34 B3 F33 76(3) . . ?
B3 B3 F33 53(3) 2_567 . ?
F33 B3 F33 131(3) 2_567 . ?
F32 B3 F33 98(3) 2_567 . ?
F32 B3 F33 50.9(15) . . ?
F34 B3 F31 105(3) . . ?
B3 B3 F31 146(5) 2_567 . ?
F33 B3 F31 91(3) 2_567 . ?
F32 B3 F31 131(3) 2_567 . ?
F32 B3 F31 95(3) . . ?
F33 B3 F31 129(3) . . ?
F34 B3 F34 142(4) . 2_567 ?
B3 B3 F34 35(3) 2_567 2_567 ?
F33 B3 F34 60.9(19) 2_567 2_567 ?
F32 B3 F34 88(2) 2_567 2_567 ?
F32 B3 F34 50.4(16) . 2_567 ?
F33 B3 F34 76.5(17) . 2_567 ?
F31 B3 F34 112(2) . 2_567 ?

loop_
_geom_bond_atom_site_label_1
_geom_bond_atom_site_label_2
_geom_bond_distance
_geom_bond_site_symmetry_2
_geom_bond_publ_flag
Cu01 N018 2.005(6) . ?
Cu01 N014 2.045(6) . ?
Cu01 N023 2.073(6) . ?
Cu01 N035 2.128(6) . ?
Cu02 N069 2.016(6) . ?
Cu02 N031 2.025(6) . ?
Cu02 N012 2.077(6) . ?
Cu02 N011 2.103(6) . ?
Fe03 C150 2.033(8) . ?
Fe03 C139 2.033(8) . ?
Fe03 C083 2.036(8) . ?
Fe03 C112 2.043(8) . ?
Fe03 C118 2.051(7) . ?
Fe03 C126 2.053(8) . ?
Fe03 C161 2.054(8) . ?
Fe03 C157 2.056(8) . ?
Fe03 C153 2.065(8) . ?
Fe03 C145 2.069(8) . ?
Fe04 C156 2.039(8) . ?
Fe04 C032 2.039(8) . ?
Fe04 C129 2.040(8) . ?
Fe04 C202 2.041(8) . ?
Fe04 C094 2.049(8) . ?
Fe04 C165 2.049(8) . ?
Fe04 C133 2.049(8) . ?
Fe04 C158 2.050(8) . ?
Fe04 C146 2.051(9) . ?
Fe04 C117 2.053(9) . ?
Cl1 C164 1.720(12) . ?
Cl2 C164 1.732(12) . ?
F24 B2 1.376(12) . ?
C008 C054 1.406(11) . ?
C008 C029 1.426(11) . ?
C008 C128 1.446(10) . ?
F23 B2 1.361(11) . ?
N010 C043 1.351(9) . ?
N010 C134 1.361(10) . ?
N011 C125 1.322(10) . ?
N011 C043 1.366(9) . ?
N012 C030 1.343(9) . ?
N012 C053 1.387(9) . ?
F22 B2 1.361(12) . ?
N014 C098 1.343(8) . ?
N014 C036 1.363(8) . ?
C015 C058 1.405(10) . ?
C015 C064 1.414(10) . ?
C015 C049 1.506(10) . ?
N016 C100 1.341(9) . ?
N016 C102 1.368(10) . ?
C017 C020 1.394(10) . ?
C017 C048 1.437(11) . ?
C017 C034 1.448(10) . ?
N018 C123 1.342(10) . ?
N018 C093 1.358(9) . ?
C019 C501 1.382(15) . ?
C019 C159 1.392(14) . ?
C019 C073 1.509(14) . ?
C020 C101 1.414(11) . ?
C020 C071 1.489(9) . ?
F21 B2 1.379(12) . ?
C022 C114 1.412(10) . ?
C022 C033 1.426(11) . ?
C022 C030 1.483(10) . ?
N023 C049 1.346(8) . ?
N023 C042 1.373(9) . ?
C024 N031 1.373(8) . ?
C024 C047 1.417(10) . ?
C024 C053 1.447(9) . ?
C025 C127 1.495(12) . ?
C026 C057 1.393(11) . ?
C026 C062 1.445(10) . ?
C026 C058 1.457(10) . ?
C027 C104 1.361(12) . ?
C027 C082 1.418(11) . ?
C028 C089 1.360(13) . ?
C028 C079 1.432(11) . ?
C029 C037 1.380(12) . ?
C030 C122 1.407(10) . ?
N031 C071 1.355(8) . ?
C032 C156 1.405(12) . ?
C032 C129 1.424(11) . ?
C032 C134 1.502(10) . ?
C033 C140 1.423(11) . ?
C033 C106 1.439(10) . ?
C034 C046 1.408(11) . ?
C034 C116 1.443(11) . ?
N035 C100 1.332(9) . ?
N035 C065 1.370(9) . ?
C036 C061 1.409(10) . ?
C036 C042 1.448(9) . ?
C037 C130 1.426(12) . ?
C038 C076 1.349(10) . ?
C038 C059 1.432(10) . ?
C039 C053 1.390(9) . ?
C039 C132 1.420(10) . ?
C039 C138 1.433(10) . ?
C040 C062 1.348(12) . ?
C040 C052 1.426(11) . ?
C041 C054 1.416(10) . ?
C041 C085 1.430(11) . ?
C041 C121 1.452(10) . ?
C042 C059 1.405(10) . ?
C043 C115 1.478(11) . ?
C044 C127 1.369(11) . ?
C044 C068 1.381(11) . ?
C045 C134 1.398(11) . ?
C045 C125 1.400(10) . ?
C046 C082 1.394(11) . ?
C047 C051 1.420(10) . ?
C047 C077 1.434(10) . ?
C048 C055 1.374(11) . ?
C049 C103 1.413(10) . ?
C050 C080 1.347(10) . ?
C050 C098 1.419(10) . ?
C051 C060 1.359(10) . ?
C052 C110 1.351(11) . ?
C054 C098 1.500(10) . ?
C055 C141 1.426(11) . ?
C056 C113 1.356(11) . ?
C056 C101 1.441(11) . ?
C057 C151 1.397(11) . ?
C058 C110 1.435(11) . ?
C059 C105 1.417(9) . ?
C060 C071 1.416(9) . ?
C061 C080 1.409(9) . ?
C061 C076 1.442(10) . ?
C063 C095 1.392(12) . ?
C063 C131 1.400(11) . ?
C064 C111 1.431(10) . ?
C064 C151 1.451(10) . ?
C065 C087 1.403(10) . ?
C065 C088 1.462(10) . ?
C803 C801 1.326(19) . ?
C803 C804 1.366(19) . ?
C067 C108 1.377(13) . ?
C067 C121 1.424(11) . ?
C068 C088 1.414(10) . ?
N069 C131 1.343(10) . ?
N069 C115 1.356(9) . ?
C070 C152 1.376(10) . ?
C070 C091 1.411(10) . ?
C070 C125 1.491(10) . ?
C072 C136 1.380(10) . ?
C072 C088 1.400(10) . ?
C074 C085 1.356(11) . ?
C074 C108 1.417(12) . ?
C075 C091 1.368(11) . ?
C075 C135 1.379(12) . ?
C077 C138 1.376(10) . ?
C078 C124 1.380(12) . ?
C078 C123 1.386(11) . ?
C079 C081 1.398(12) . ?
C079 C114 1.443(11) . ?
C081 C106 1.375(11) . ?
C082 C101 1.453(10) . ?
C083 C150 1.418(12) . ?
C083 C112 1.442(11) . ?
C083 C102 1.468(10) . ?
C084 C147 1.373(13) . ?
C084 C163 1.416(13) . ?
C086 C097 1.379(12) . ?
C086 C114 1.425(12) . ?
C087 C102 1.411(10) . ?
C089 C097 1.413(12) . ?
C090 C111 1.354(12) . ?
C090 C120 1.422(11) . ?
C092 C124 1.380(11) . ?
C092 C093 1.394(10) . ?
C093 C100 1.484(10) . ?
C094 C133 1.410(12) . ?
C094 C158 1.431(11) . ?
C095 C096 1.394(12) . ?
C096 C115 1.385(11) . ?
C099 C155 1.520(15) . ?
C103 C105 1.386(10) . ?
C104 C113 1.411(12) . ?
C106 C137 1.423(12) . ?
C107 C128 1.379(11) . ?
C107 C121 1.393(12) . ?
C109 C140 1.353(12) . ?
C109 C149 1.435(13) . ?
C112 C161 1.418(11) . ?
C116 C141 1.330(11) . ?
C117 C165 1.383(14) . ?
C117 C129 1.440(12) . ?
C118 C153 1.408(11) . ?
C118 C126 1.416(12) . ?
C119 C130 1.356(13) . ?
C119 C128 1.447(12) . ?
C120 C142 1.362(12) . ?
C122 C132 1.389(11) . ?
C126 C157 1.437(13) . ?
C127 C136 1.395(11) . ?
C133 C146 1.441(12) . ?
C135 C143 1.391(12) . ?
C135 C201 1.512(13) . ?
C137 C149 1.338(13) . ?
C139 C157 1.401(13) . ?
C139 C153 1.437(11) . ?
C142 C151 1.424(12) . ?
C143 C152 1.411(11) . ?
C602 C603 1.315(18) . ?
C602 C608 1.35(2) . ?
C602 C601 1.55(3) . ?
C145 C150 1.426(11) . ?
C145 C161 1.439(13) . ?
C146 C202 1.433(12) . ?
C147 C163 1.386(13) 2 ?
C147 C701 1.552(14) . ?
C804 C801 1.41(2) 2_756 ?
C155 C162 1.375(15) . ?
C155 C502 1.395(13) . ?
C156 C165 1.431(12) . ?
C158 C202 1.420(12) . ?
C159 C162 1.401(15) . ?
C163 C147 1.386(13) 2 ?
C502 C501 1.403(14) . ?
C605 C607 1.45(2) . ?
C605 C604 1.49(3) . ?
C605 C606 1.54(2) . ?
C607 C608 1.40(2) . ?
C604 C603 1.27(3) . ?
C801 C804 1.41(2) 2_756 ?
C801 C802 1.541(18) . ?
F11 B1 1.34(4) . ?
F13 F14 0.87(4) 2_766 ?
F13 B1 1.35(5) . ?
F13 B1 1.67(4) 2_766 ?
F12 B1 1.35(3) . ?
B1 F14 1.32(3) . ?
B1 F13 1.67(4) 2_766 ?
B1 F14 1.76(4) 2_766 ?
B1 B1 2.06(9) 2_766 ?
F14 F13 0.87(4) 2_766 ?
F14 B1 1.76(4) 2_766 ?
F31 B3 1.64(4) . ?
F32 F33 1.27(3) . ?
F32 B3 1.31(5) 2_567 ?
F32 B3 1.42(4) . ?
F32 F34 1.44(3) 2_567 ?
F33 B3 1.24(4) 2_567 ?
F33 B3 1.52(4) . ?
F33 F34 1.65(4) . ?
F34 B3 1.11(4) . ?
F34 F32 1.44(3) 2_567 ?
F34 B3 1.84(4) 2_567 ?
B3 B3 1.17(7) 2_567 ?
B3 F33 1.24(4) 2_567 ?
B3 F32 1.31(5) 2_567 ?
B3 F34 1.84(4) 2_567 ?
